data_7007653
loop_
_publ_author_name
'Frisch, Mark'
'Cahill, Christopher L.'

_publ_section_title
;
 Synthesis, structure and fluorescent studies of novel uranium
 coordination polymers in the pyridinedicarboxylic acid system.
;
_journal_issue 39
_journal_name_full 'Dalton transactions (Cambridge, England : 2003)'
_journal_page_first 4679
_journal_page_last 4690
_journal_paper_doi 10.1039/b608187h
_journal_year 2006
_chemical_formula_moiety 'C7 H3 N O10 U2'
_chemical_formula_sum 'C7 H3 N O10 U2'
_chemical_formula_weight 737.16
_chemical_name_systematic
;
?
;
_space_group_IT_number 2
_symmetry_cell_setting triclinic
_symmetry_space_group_name_Hall '-P 1'
_symmetry_space_group_name_H-M 'P -1'
_atom_sites_solution_hydrogens geom
_atom_sites_solution_primary direct
_atom_sites_solution_secondary difmap
_audit_creation_method SHELXL-97
_cell_angle_alpha 86.151(2)
_cell_angle_beta 71.627(2)
_cell_angle_gamma 77.395(2)
_cell_formula_units_Z 2
_cell_length_a 7.7478(10)
_cell_length_b 9.1757(11)
_cell_length_c 9.3460(12)
_cell_measurement_reflns_used 3348
_cell_measurement_temperature 298(2)
_cell_measurement_theta_max 30.11
_cell_measurement_theta_min 2.27
_cell_volume 615.35(13)
_computing_structure_refinement 'SHELXL-97 (Sheldrick, 1997)'
_diffrn_ambient_temperature 298(2)
_diffrn_measured_fraction_theta_full 0.991
_diffrn_measured_fraction_theta_max 0.922
_diffrn_measurement_device_type 'Bruker APEX CCD'
_diffrn_measurement_method 'omega and phi scans'
_diffrn_radiation_monochromator graphite
_diffrn_radiation_source 'fine-focus sealed tube'
_diffrn_radiation_type MoK\a
_diffrn_radiation_wavelength 0.71073
_diffrn_reflns_av_R_equivalents 0.0940
_diffrn_reflns_av_sigmaI/netI 0.1078
_diffrn_reflns_limit_h_max 10
_diffrn_reflns_limit_h_min -10
_diffrn_reflns_limit_k_max 11
_diffrn_reflns_limit_k_min -12
_diffrn_reflns_limit_l_max 13
_diffrn_reflns_limit_l_min -12
_diffrn_reflns_number 11904
_diffrn_reflns_theta_full 25.00
_diffrn_reflns_theta_max 30.11
_diffrn_reflns_theta_min 2.27
_exptl_absorpt_coefficient_mu 26.335
_exptl_absorpt_correction_T_max 0.591
_exptl_absorpt_correction_T_min 0.092
_exptl_absorpt_correction_type multi-scan
_exptl_absorpt_process_details 'SADABS, Sheldrick (2004)'
_exptl_crystal_colour yellow
_exptl_crystal_density_diffrn 3.978
_exptl_crystal_density_method 'not measured'
_exptl_crystal_description plate
_exptl_crystal_F_000 632
_exptl_crystal_size_max 0.12
_exptl_crystal_size_mid 0.08
_exptl_crystal_size_min 0.02
_refine_diff_density_max 2.790
_refine_diff_density_min -2.316
_refine_diff_density_rms 0.494
_refine_ls_extinction_method none
_refine_ls_goodness_of_fit_ref 0.967
_refine_ls_hydrogen_treatment constr
_refine_ls_matrix_type full
_refine_ls_number_parameters 152
_refine_ls_number_reflns 3336
_refine_ls_number_restraints 0
_refine_ls_restrained_S_all 0.967
_refine_ls_R_factor_all 0.0913
_refine_ls_R_factor_gt 0.0471
_refine_ls_shift/su_max 0.000
_refine_ls_shift/su_mean 0.000
_refine_ls_structure_factor_coef Fsqd
_refine_ls_weighting_details 'calc w=1/[\s^2^(Fo^2^)+(0.0305P)^2^+0.0000P] where P=(Fo^2^+2Fc^2^)/3'
_refine_ls_weighting_scheme calc
_refine_ls_wR_factor_gt 0.0762
_refine_ls_wR_factor_ref 0.0886
_reflns_number_gt 2209
_reflns_number_total 3336
_reflns_threshold_expression >2sigma(I)
_cod_data_source_file b608187h.txt
_cod_data_source_block pbar1
_cod_database_code 7007653

loop_
_symmetry_equiv_pos_as_xyz
'x, y, z'
'-x, -y, -z'

loop_
_atom_site_label
_atom_site_type_symbol
_atom_site_fract_x
_atom_site_fract_y
_atom_site_fract_z
_atom_site_U_iso_or_equiv
_atom_site_adp_type
_atom_site_occupancy
_atom_site_symmetry_multiplicity
_atom_site_calc_flag
_atom_site_refinement_flags
_atom_site_disorder_assembly
_atom_site_disorder_group
U1 U 0.28490(6) 0.95934(5) 0.13822(5) 0.00912(14) Uani 1 1 d . . .
U2 U 0.72281(6) 0.63879(5) 0.07009(5) 0.00891(13) Uani 1 1 d . . .
O1 O 0.1523(11) 0.6455(10) 0.4165(10) 0.016(2) Uani 1 1 d . . .
O2 O 0.5898(12) 0.8606(9) 0.0144(10) 0.014(2) Uani 1 1 d . . .
O3 O 0.7936(12) 0.7165(10) 0.2084(10) 0.016(2) Uani 1 1 d . . .
O4 O 0.3935(11) 0.6961(9) 0.2249(9) 0.0115(13) Uani 1 1 d . . .
O5 O 0.9503(12) 0.4009(9) 0.0875(9) 0.0115(13) Uani 1 1 d . . .
O6 O 0.6739(12) 0.5518(10) -0.0735(10) 0.014(2) Uani 1 1 d . . .
O7 O 0.3366(12) 1.0123(10) 0.2958(10) 0.015(2) Uani 1 1 d . . .
O9 O 0.2164(12) 0.8991(9) -0.0064(10) 0.013(2) Uani 1 1 d . . .
O10 O 0.0374(13) 1.1819(9) 0.1824(11) 0.019(2) Uani 1 1 d . . .
N1 N 0.6064(13) 0.4397(11) 0.2621(11) 0.009(2) Uani 1 1 d . . .
C1 C 0.3114(19) 0.6145(14) 0.3305(14) 0.012(2) Uani 1 1 d . . .
C2 C 0.9136(19) 0.2951(13) 0.1774(14) 0.012(2) Uani 1 1 d . . .
C3 C 0.3543(18) 0.3555(13) 0.4503(14) 0.0137(19) Uani 1 1 d . . .
H3 H 0.2295 0.3747 0.5077 0.016 Uiso 1 1 calc R . .
C4 C 0.4712(17) 0.2217(13) 0.4630(14) 0.0116(19) Uani 1 1 d . . .
H4 H 0.4244 0.1484 0.5280 0.014 Uiso 1 1 calc R . .
C5 C 0.7175(16) 0.3075(13) 0.2764(13) 0.007(2) Uani 1 1 d . . .
C6 C 0.4290(17) 0.4614(13) 0.3487(14) 0.0116(19) Uani 1 1 d . . .
C7 C 0.6596(18) 0.1955(14) 0.3787(13) 0.0137(19) Uani 1 1 d . . .
H7 H 0.7422 0.1085 0.3898 0.016 Uiso 1 1 calc R . .
O8 O -0.0052(12) 0.8859(9) 0.3074(10) 0.0138(19) Uiso 1 1 d . . .

loop_
_atom_site_aniso_label
_atom_site_aniso_U_11
_atom_site_aniso_U_22
_atom_site_aniso_U_33
_atom_site_aniso_U_23
_atom_site_aniso_U_13
_atom_site_aniso_U_12
U1 0.0093(3) 0.0046(2) 0.0119(3) 0.0000(2) -0.0027(2) 0.0010(2)
U2 0.0088(3) 0.0046(2) 0.0111(3) 0.00017(19) -0.0017(2) 0.00105(19)
O1 0.004(4) 0.015(5) 0.020(5) 0.000(4) 0.005(4) 0.003(4)
O2 0.020(5) 0.010(4) 0.016(5) 0.000(4) -0.008(4) -0.004(4)
O3 0.016(5) 0.014(5) 0.018(5) -0.003(4) -0.004(4) 0.000(4)
O4 0.011(3) 0.004(3) 0.015(3) 0.000(2) 0.000(3) 0.001(2)
O5 0.011(3) 0.004(3) 0.015(3) 0.000(2) 0.000(3) 0.001(2)
O6 0.017(5) 0.016(5) 0.016(5) 0.001(4) -0.011(4) -0.007(4)
O7 0.009(5) 0.019(5) 0.013(5) 0.001(4) 0.001(4) 0.000(4)
O9 0.016(5) 0.010(4) 0.015(5) -0.001(4) -0.009(4) 0.003(4)
O10 0.017(5) 0.008(5) 0.030(6) 0.009(4) -0.007(4) -0.002(4)
N1 0.004(5) 0.006(5) 0.010(5) 0.001(4) 0.003(4) 0.003(4)
C1 0.021(5) 0.006(4) 0.010(5) 0.002(4) -0.009(4) 0.000(4)
C2 0.021(5) 0.006(4) 0.010(5) 0.002(4) -0.009(4) 0.000(4)
C3 0.018(5) 0.010(4) 0.008(4) -0.007(3) -0.001(4) 0.005(4)
C4 0.013(5) 0.008(4) 0.012(5) -0.004(3) -0.003(4) 0.001(4)
C5 0.006(6) 0.006(6) 0.008(6) -0.003(5) -0.001(5) 0.003(5)
C6 0.013(5) 0.008(4) 0.012(5) -0.004(3) -0.003(4) 0.001(4)
C7 0.018(5) 0.010(4) 0.008(4) -0.007(3) -0.001(4) 0.005(4)

loop_
_atom_type_symbol
_atom_type_description
_atom_type_scat_dispersion_real
_atom_type_scat_dispersion_imag
_atom_type_scat_source
C C 0.0033 0.0016 'International Tables Vol C Tables 4.2.6.8 and 6.1.1.4'
H H 0.0000 0.0000 'International Tables Vol C Tables 4.2.6.8 and 6.1.1.4'
N N 0.0061 0.0033 'International Tables Vol C Tables 4.2.6.8 and 6.1.1.4'
O O 0.0106 0.0060 'International Tables Vol C Tables 4.2.6.8 and 6.1.1.4'
U U -9.6767 9.6646 'International Tables Vol C Tables 4.2.6.8 and 6.1.1.4'

loop_
_geom_angle_atom_site_label_1
_geom_angle_atom_site_label_2
_geom_angle_atom_site_label_3
_geom_angle
_geom_angle_site_symmetry_1
_geom_angle_site_symmetry_3
_geom_angle_publ_flag
O9 U1 O7 174.5(4) . . ?
O9 U1 O2 91.2(4) . 2_675 ?
O7 U1 O2 93.9(4) . 2_675 ?
O9 U1 O2 90.8(4) . . ?
O7 U1 O2 92.9(4) . . ?
O2 U1 O2 71.6(3) 2_675 . ?
O9 U1 O10 91.7(4) . . ?
O7 U1 O10 87.5(4) . . ?
O2 U1 O10 74.3(3) 2_675 . ?
O2 U1 O10 145.8(3) . . ?
O9 U1 O8 83.8(4) . . ?
O7 U1 O8 90.7(3) . . ?
O2 U1 O8 146.4(3) 2_675 . ?
O2 U1 O8 141.4(3) . . ?
O10 U1 O8 72.7(3) . . ?
O9 U1 O4 94.3(3) . . ?
O7 U1 O4 83.4(3) . . ?
O2 U1 O4 138.4(3) 2_675 . ?
O2 U1 O4 67.1(3) . . ?
O10 U1 O4 146.5(3) . . ?
O8 U1 O4 75.2(3) . . ?
O9 U1 U1 91.2(3) . 2_675 ?
O7 U1 U1 94.2(3) . 2_675 ?
O2 U1 U1 35.8(2) 2_675 2_675 ?
O2 U1 U1 35.8(2) . 2_675 ?
O10 U1 U1 110.1(2) . 2_675 ?
O8 U1 U1 174.45(19) . 2_675 ?
O4 U1 U1 102.77(19) . 2_675 ?
O9 U1 U2 93.6(3) . . ?
O7 U1 U2 87.7(3) . . ?
O2 U1 U2 100.2(2) 2_675 . ?
O2 U1 U2 28.8(2) . . ?
O10 U1 U2 172.4(2) . . ?
O8 U1 U2 113.3(2) . . ?
O4 U1 U2 38.36(18) . . ?
U1 U1 U2 64.425(16) 2_675 . ?
O9 U1 U2 87.6(3) . 2_675 ?
O7 U1 U2 96.1(3) . 2_675 ?
O2 U1 U2 24.3(2) 2_675 2_675 ?
O2 U1 U2 95.7(2) . 2_675 ?
O10 U1 U2 50.5(2) . 2_675 ?
O8 U1 U2 122.1(2) . 2_675 ?
O4 U1 U2 162.67(19) . 2_675 ?
U1 U1 U2 59.936(14) 2_675 2_675 ?
U2 U1 U2 124.361(14) . 2_675 ?
O6 U2 O3 174.7(4) . . ?
O6 U2 O2 92.7(4) . . ?
O3 U2 O2 90.9(4) . . ?
O6 U2 O5 88.5(4) . 2_765 ?
O3 U2 O5 86.7(3) . 2_765 ?
O2 U2 O5 106.3(3) . 2_765 ?
O6 U2 O4 92.8(4) . . ?
O3 U2 O4 92.1(3) . . ?
O2 U2 O4 70.1(3) . . ?
O5 U2 O4 176.3(3) 2_765 . ?
O6 U2 O5 88.1(3) . . ?
O3 U2 O5 87.5(3) . . ?
O2 U2 O5 165.2(3) . . ?
O5 U2 O5 58.9(3) 2_765 . ?
O4 U2 O5 124.6(3) . . ?
O6 U2 N1 90.8(4) . . ?
O3 U2 N1 89.6(4) . . ?
O2 U2 N1 133.1(3) . . ?
O5 U2 N1 120.5(3) 2_765 . ?
O4 U2 N1 63.0(3) . . ?
O5 U2 N1 61.6(3) . . ?
O6 U2 U1 94.2(3) . . ?
O3 U2 U1 90.9(3) . . ?
O2 U2 U1 30.3(2) . . ?
O5 U2 U1 136.54(19) 2_765 . ?
O4 U2 U1 39.87(18) . . ?
O5 U2 U1 164.34(19) . . ?
N1 U2 U1 102.8(2) . . ?
O6 U2 U1 94.5(3) . 2_675 ?
O3 U2 U1 87.0(3) . 2_675 ?
O2 U2 U1 25.5(2) . 2_675 ?
O5 U2 U1 80.90(19) 2_765 2_675 ?
O4 U2 U1 95.49(18) . 2_675 ?
O5 U2 U1 139.69(19) . 2_675 ?
N1 U2 U1 158.1(2) . 2_675 ?
U1 U2 U1 55.639(14) . 2_675 ?
U2 O2 U1 130.2(4) . 2_675 ?
U2 O2 U1 120.9(4) . . ?
U1 O2 U1 108.4(3) 2_675 . ?
C1 O4 U2 126.4(8) . . ?
C1 O4 U1 131.5(8) . . ?
U2 O4 U1 101.8(3) . . ?
C2 O5 U2 113.6(8) . 2_765 ?
C2 O5 U2 125.3(8) . . ?
U2 O5 U2 121.1(3) 2_765 . ?
C2 O10 U1 168.5(9) 1_465 . ?
C6 N1 C5 117.0(10) . . ?
C6 N1 U2 120.6(8) . . ?
C5 N1 U2 122.3(7) . . ?
O1 C1 O4 127.6(12) . . ?
O1 C1 C6 117.3(11) . . ?
O4 C1 C6 115.1(11) . . ?
O10 C2 O5 121.3(12) 1_645 . ?
O10 C2 C5 121.1(11) 1_645 . ?
O5 C2 C5 117.7(11) . . ?
C4 C3 C6 118.1(12) . . ?
C4 C3 H3 121.0 . . ?
C6 C3 H3 121.0 . . ?
C3 C4 C7 120.4(12) . . ?
C3 C4 H4 119.8 . . ?
C7 C4 H4 119.8 . . ?
N1 C5 C7 124.3(11) . . ?
N1 C5 C2 112.9(10) . . ?
C7 C5 C2 122.7(11) . . ?
N1 C6 C3 123.7(11) . . ?
N1 C6 C1 114.6(11) . . ?
C3 C6 C1 121.7(11) . . ?
C4 C7 C5 116.4(12) . . ?
C4 C7 H7 121.8 . . ?
C5 C7 H7 121.8 . . ?

loop_
_geom_bond_atom_site_label_1
_geom_bond_atom_site_label_2
_geom_bond_distance
_geom_bond_site_symmetry_2
_geom_bond_publ_flag
U1 O9 1.760(9) . ?
U1 O7 1.766(9) . ?
U1 O2 2.284(9) 2_675 ?
U1 O2 2.286(9) . ?
U1 O10 2.434(9) . ?
U1 O8 2.507(9) . ?
U1 O4 2.545(8) . ?
U1 U1 3.7067(10) 2_675 ?
U1 U2 3.8862(7) . ?
U1 U2 4.0503(7) 2_675 ?
U2 O6 1.783(8) . ?
U2 O3 1.794(9) . ?
U2 O2 2.181(8) . ?
U2 O5 2.456(8) 2_765 ?
U2 O4 2.464(8) . ?
U2 O5 2.520(8) . ?
U2 N1 2.575(10) . ?
U2 U1 4.0503(7) 2_675 ?
O1 C1 1.225(15) . ?
O2 U1 2.284(9) 2_675 ?
O4 C1 1.286(14) . ?
O5 C2 1.260(14) . ?
O5 U2 2.456(8) 2_765 ?
O10 C2 1.260(14) 1_465 ?
N1 C6 1.336(15) . ?
N1 C5 1.351(14) . ?
C1 C6 1.529(17) . ?
C2 O10 1.260(14) 1_645 ?
C2 C5 1.494(18) . ?
C3 C4 1.380(16) . ?
C3 C6 1.399(17) . ?
C3 H3 0.9300 . ?
C4 C7 1.399(17) . ?
C4 H4 0.9300 . ?
C5 C7 1.404(17) . ?
C7 H7 0.9300 . ?
